data_9014426
loop_
_publ_author_name
'Eddine, M.'
'Bertaut, E.'
'Maunaye, M.'

_publ_section_title
;
 Structure cristallographique de Mn2 N0.86
;
_journal_issue 8
_journal_name_full 'Acta Crystallographica, Section B'
_journal_page_first 2696
_journal_page_last 2698
_journal_paper_doi 10.1107/S0567740877009261
_journal_volume 33
_journal_year 1977
_chemical_formula_sum 'Mn N0.43'
_space_group_IT_number 182
_symmetry_space_group_name_Hall 'P 6c 2c'
_symmetry_space_group_name_H-M 'P 63 2 2'
_cell_angle_alpha 90
_cell_angle_beta 90
_cell_angle_gamma 120
_cell_length_a 4.8551
_cell_length_b 4.8551
_cell_length_c 4.5326
_cell_formula_units_Z 6
_cell_volume 92.528
_database_code_amcsd 0015963
_exptl_crystal_density_diffrn 6.564
_cod_duplicate_entry 1008015
_cod_original_formula_sum 'Mn N.43'
_cod_database_code 9014426
_amcsd_formula_title 'Mn2 N0.86'

loop_
_space_group_symop_operation_xyz
x,y,z
x,x-y,1/2-z
x-y,x,1/2+z
y,x,-z
-y,x-y,z
-x+y,y,1/2-z
-x,-y,1/2+z
-x,-x+y,-z
-x+y,-x,z
-y,-x,1/2-z
y,-x+y,1/2+z
x-y,-y,-z

loop_
_atom_site_label
_atom_site_fract_x
_atom_site_fract_y
_atom_site_fract_z
_atom_site_occupancy
Mn1 0.33333 0.00000 0.00000 1.00000
N1 0.00000 0.00000 0.25000 0.43000
N2 0.33333 0.66667 0.25000 0.74000
N3 0.33333 0.66667 0.75000 0.12000

loop_
_cod_related_entry_id
_cod_related_entry_database
_cod_related_entry_code
1 AMCSD 0015963
